data_2224146
loop_
_publ_author_name
'Roopan, S. Mohana'
'Khan, F. Nawaz'
'Vijetha, M.'
'Hathwar, Venkatesha R.'
'Ng, Seik Weng'

_publ_section_title
;
 Ethyl 2,6-dichloro-4-phenylquinoline-3-carboxylate
;
_journal_coeditor_code CI2954
_journal_issue 12
_journal_name_full 'Acta Crystallographica Section E'
_journal_page_first o2982
_journal_paper_doi 10.1107/S1600536809045334
_journal_volume 65
_journal_year 2009
_chemical_formula_iupac 'C18 H13 Cl2 N O2'
_chemical_formula_moiety 'C18 H13 Cl2 N O2'
_chemical_formula_sum 'C18 H13 Cl2 N O2'
_chemical_formula_weight 346.19
_chemical_name_systematic
;
Ethyl 2,6-dichloro-4-phenylquinoline-3-carboxylate
;
_space_group_IT_number 2
_symmetry_cell_setting triclinic
_symmetry_space_group_name_Hall '-P 1'
_symmetry_space_group_name_H-M 'P -1'
_atom_sites_solution_hydrogens geom
_atom_sites_solution_primary direct
_atom_sites_solution_secondary difmap
_audit_creation_method SHELXL-97
_cell_angle_alpha 110.537(5)
_cell_angle_beta 101.421(4)
_cell_angle_gamma 95.980(4)
_cell_formula_units_Z 2
_cell_length_a 8.3553(3)
_cell_length_b 10.1861(5)
_cell_length_c 10.6731(6)
_cell_measurement_reflns_used 1235
_cell_measurement_temperature 295(2)
_cell_measurement_theta_max 21.3
_cell_measurement_theta_min 1.7
_cell_volume 818.74(8)
_computing_cell_refinement 'SAINT (Bruker, 2004)'
_computing_data_collection 'SMART (Bruker, 2004)'
_computing_data_reduction 'SAINT (Bruker, 2004)'
_computing_molecular_graphics 'X-SEED (Barbour, 2001)'
_computing_publication_material 'publCIF (Westrip, 2009)'
_computing_structure_refinement 'SHELXL97 (Sheldrick, 2008)'
_computing_structure_solution 'SHELXS97 (Sheldrick, 2008)'
_diffrn_ambient_temperature 290(2)
_diffrn_measured_fraction_theta_full 0.984
_diffrn_measured_fraction_theta_max 0.984
_diffrn_measurement_device_type 'Bruker SMART CCD area-detector'
_diffrn_measurement_method '\f and \w'
_diffrn_radiation_monochromator graphite
_diffrn_radiation_source 'fine-focus sealed tube'
_diffrn_radiation_type MoK\a
_diffrn_radiation_wavelength 0.71073
_diffrn_reflns_av_R_equivalents 0.0308
_diffrn_reflns_av_sigmaI/netI 0.0273
_diffrn_reflns_limit_h_max 10
_diffrn_reflns_limit_h_min -10
_diffrn_reflns_limit_k_max 12
_diffrn_reflns_limit_k_min -13
_diffrn_reflns_limit_l_max 13
_diffrn_reflns_limit_l_min -13
_diffrn_reflns_number 18102
_diffrn_reflns_theta_full 27.50
_diffrn_reflns_theta_max 27.50
_diffrn_reflns_theta_min 3.39
_diffrn_standards_number 0
_exptl_absorpt_coefficient_mu 0.404
_exptl_absorpt_correction_T_max 0.9056
_exptl_absorpt_correction_T_min 0.8747
_exptl_absorpt_correction_type multi-scan
_exptl_absorpt_process_details '(SADABS; Sheldrick, 1996)'
_exptl_crystal_colour Colourless
_exptl_crystal_density_diffrn 1.404
_exptl_crystal_density_method 'not measured'
_exptl_crystal_description Block
_exptl_crystal_F_000 356
_exptl_crystal_size_max 0.34
_exptl_crystal_size_mid 0.26
_exptl_crystal_size_min 0.25
_refine_diff_density_max 0.409
_refine_diff_density_min -0.355
_refine_ls_extinction_method none
_refine_ls_goodness_of_fit_ref 1.023
_refine_ls_hydrogen_treatment constr
_refine_ls_matrix_type full
_refine_ls_number_parameters 209
_refine_ls_number_reflns 3700
_refine_ls_number_restraints 1
_refine_ls_restrained_S_all 1.031
_refine_ls_R_factor_all 0.0717
_refine_ls_R_factor_gt 0.0459
_refine_ls_shift/su_max 0.001
_refine_ls_shift/su_mean 0.001
_refine_ls_structure_factor_coef Fsqd
_refine_ls_weighting_details 'calc w=1/[\s^2^(Fo^2^)+(0.07P)^2^+0.2927P] where P=(Fo^2^+2Fc^2^)/3'
_refine_ls_weighting_scheme calc
_refine_ls_wR_factor_gt 0.1316
_refine_ls_wR_factor_ref 0.1440
_reflns_number_gt 2537
_reflns_number_total 3700
_reflns_threshold_expression I>2\s(I)
_cod_data_source_file ci2954.cif
_cod_data_source_block I
_cod_depositor_comments
;
The following automatic conversions were performed:
'_symmetry_cell_setting' value 'Triclinic' changed to 'triclinic'
according to '/home/saulius/struct/CIF-dictionaries/cif_core.dic'
dictionary named 'cif_core.dic' version 2.4.1 from
2010-06-29.

'_exptl_absorpt_correction_type' value 'Multi-scan' changed
to 'multi-scan' according to
'/home/saulius/struct/CIF-dictionaries/cif_core.dic' dictionary named
'cif_core.dic' version 2.4.1 from 2010-06-29.

Automatic conversion script
Id: cif_fix_enum 1527 2010-12-29 10:47:43Z saulius 

The following automatic conversions were performed:

'_symmetry_cell_setting' value 'Triclinic' changed to 'triclinic'
according to /home/saulius/struct/CIF-dictionaries/cif_core.dic
dictionary named 'cif_core.dic' version 2.4.1 from
2010-06-29.

'_exptl_absorpt_correction_type' value 'Multi-scan'
changed to 'multi-scan' according to
/home/saulius/struct/CIF-dictionaries/cif_core.dic dictionary named
'cif_core.dic' version 2.4.1 from 2010-06-29.

Automatic conversion script
Id: cif_fix_values 1715 2011-07-08 13:25:40Z adriana 
;
_cod_original_cell_volume 818.73(7)
_cod_database_code 2224146
_cod_database_fobs_code 2224146

loop_
_symmetry_equiv_pos_as_xyz
'x, y, z'
'-x, -y, -z'

loop_
_atom_site_type_symbol
_atom_site_label
_atom_site_fract_x
_atom_site_fract_y
_atom_site_fract_z
_atom_site_U_iso_or_equiv
_atom_site_adp_type
_atom_site_calc_flag
_atom_site_refinement_flags
_atom_site_occupancy
_atom_site_disorder_assembly
_atom_site_disorder_group
Cl Cl1 0.38082(9) 0.27696(7) 0.20007(7) 0.0656(2) Uani d . 1 . .
Cl Cl2 0.09541(10) 0.80809(9) 0.87358(6) 0.0737(3) Uani d . 1 . .
N N1 0.2968(2) 0.38235(19) 0.42803(19) 0.0464(4) Uani d . 1 . .
O O1 0.4425(2) 0.66274(18) 0.20689(15) 0.0522(4) Uani d . 1 . .
O O2 0.2357(2) 0.48698(19) 0.05569(16) 0.0651(5) Uani d . 1 . .
C C1 0.3141(3) 0.4086(2) 0.3210(2) 0.0432(5) Uani d . 1 . .
C C2 0.2874(3) 0.5342(2) 0.2978(2) 0.0394(5) Uani d . 1 . .
C C3 0.2357(3) 0.6384(2) 0.3963(2) 0.0372(5) Uani d . 1 . .
C C4 0.2145(3) 0.6144(2) 0.5166(2) 0.0381(5) Uani d . 1 . .
C C5 0.1637(3) 0.7137(2) 0.6250(2) 0.0436(5) Uani d . 1 . .
H H5 0.1397 0.7989 0.6195 0.052 Uiso calc R 1 . .
C C6 0.1503(3) 0.6832(3) 0.7373(2) 0.0479(5) Uani d . 1 . .
C C7 0.1808(3) 0.5550(3) 0.7485(2) 0.0534(6) Uani d . 1 . .
H H7 0.1695 0.5368 0.8261 0.064 Uiso calc R 1 . .
C C8 0.2271(3) 0.4575(3) 0.6448(2) 0.0509(6) Uani d . 1 . .
H H8 0.2459 0.3714 0.6512 0.061 Uiso calc R 1 . .
C C9 0.2472(3) 0.4845(2) 0.5278(2) 0.0421(5) Uani d . 1 . .
C C10 0.2017(3) 0.7710(2) 0.3758(2) 0.0399(5) Uani d . 1 . .
C C11 0.0839(3) 0.7647(3) 0.2608(2) 0.0479(5) Uani d . 1 . .
H H11 0.0235 0.6769 0.1963 0.057 Uiso calc R 1 . .
C C12 0.0565(3) 0.8896(3) 0.2421(3) 0.0607(7) Uani d . 1 . .
H H12 -0.0235 0.8855 0.1659 0.073 Uiso calc R 1 . .
C C13 0.1478(4) 1.0192(3) 0.3363(3) 0.0650(7) Uani d . 1 . .
H H13 0.1301 1.1024 0.3227 0.078 Uiso calc R 1 . .
C C14 0.2633(4) 1.0268(3) 0.4490(3) 0.0641(7) Uani d . 1 . .
H H14 0.3240 1.1151 0.5123 0.077 Uiso calc R 1 . .
C C15 0.2910(3) 0.9030(2) 0.4697(2) 0.0506(6) Uani d . 1 . .
H H15 0.3701 0.9088 0.5472 0.061 Uiso calc R 1 . .
C C16 0.3163(3) 0.5558(2) 0.1716(2) 0.0443(5) Uani d . 1 . .
C C17 0.4740(4) 0.7060(3) 0.0971(3) 0.0749(9) Uani d D 1 . .
H H17A 0.3713 0.6852 0.0267 0.090 Uiso calc R 1 . .
H H17B 0.5522 0.6533 0.0547 0.090 Uiso calc R 1 . .
C C18 0.5432(6) 0.8615(3) 0.1550(4) 0.1137(15) Uani d D 1 . .
H H18A 0.5572 0.8916 0.0815 0.170 Uiso calc R 1 . .
H H18B 0.6490 0.8806 0.2195 0.170 Uiso calc R 1 . .
H H18C 0.4683 0.9129 0.2016 0.170 Uiso calc R 1 . .

loop_
_atom_site_aniso_label
_atom_site_aniso_U_11
_atom_site_aniso_U_22
_atom_site_aniso_U_33
_atom_site_aniso_U_12
_atom_site_aniso_U_13
_atom_site_aniso_U_23
Cl1 0.0792(5) 0.0546(4) 0.0702(4) 0.0224(3) 0.0354(4) 0.0209(3)
Cl2 0.0878(5) 0.1001(6) 0.0420(3) 0.0331(4) 0.0288(3) 0.0264(3)
N1 0.0512(11) 0.0404(10) 0.0507(11) 0.0064(8) 0.0109(9) 0.0226(8)
O1 0.0616(10) 0.0593(10) 0.0393(8) 0.0039(8) 0.0178(7) 0.0223(7)
O2 0.0851(13) 0.0648(11) 0.0359(9) 0.0015(10) 0.0110(9) 0.0135(8)
C1 0.0424(12) 0.0393(11) 0.0472(12) 0.0081(9) 0.0125(9) 0.0148(9)
C2 0.0419(12) 0.0405(11) 0.0377(10) 0.0071(9) 0.0108(9) 0.0170(8)
C3 0.0372(11) 0.0390(11) 0.0361(10) 0.0051(9) 0.0072(8) 0.0167(8)
C4 0.0366(11) 0.0431(11) 0.0348(10) 0.0053(9) 0.0062(8) 0.0171(8)
C5 0.0448(12) 0.0528(13) 0.0375(11) 0.0119(10) 0.0111(9) 0.0210(9)
C6 0.0428(12) 0.0664(15) 0.0338(11) 0.0074(11) 0.0098(9) 0.0189(10)
C7 0.0545(14) 0.0694(16) 0.0382(12) -0.0051(12) 0.0054(10) 0.0309(11)
C8 0.0577(15) 0.0511(13) 0.0479(13) 0.0015(11) 0.0063(11) 0.0298(11)
C9 0.0406(12) 0.0441(11) 0.0423(11) 0.0017(9) 0.0065(9) 0.0212(9)
C10 0.0461(12) 0.0414(11) 0.0398(11) 0.0128(9) 0.0176(9) 0.0193(9)
C11 0.0505(14) 0.0519(13) 0.0484(12) 0.0093(10) 0.0132(10) 0.0272(10)
C12 0.0577(16) 0.0768(19) 0.0698(16) 0.0248(14) 0.0205(13) 0.0486(15)
C13 0.0747(19) 0.0517(15) 0.091(2) 0.0255(14) 0.0355(16) 0.0417(15)
C14 0.0769(19) 0.0414(13) 0.0749(18) 0.0124(13) 0.0264(15) 0.0191(12)
C15 0.0595(15) 0.0447(12) 0.0461(12) 0.0109(11) 0.0142(11) 0.0148(10)
C16 0.0535(14) 0.0451(12) 0.0397(12) 0.0166(11) 0.0175(10) 0.0173(9)
C17 0.115(2) 0.0674(17) 0.0481(14) -0.0004(16) 0.0374(15) 0.0240(13)
C18 0.189(4) 0.082(2) 0.075(2) -0.008(3) 0.052(3) 0.0349(18)

loop_
_atom_type_symbol
_atom_type_description
_atom_type_scat_dispersion_real
_atom_type_scat_dispersion_imag
_atom_type_scat_source
C C 0.0033 0.0016 'International Tables Vol C Tables 4.2.6.8 and 6.1.1.4'
H H 0.0000 0.0000 'International Tables Vol C Tables 4.2.6.8 and 6.1.1.4'
N N 0.0061 0.0033 'International Tables Vol C Tables 4.2.6.8 and 6.1.1.4'
O O 0.0106 0.0060 'International Tables Vol C Tables 4.2.6.8 and 6.1.1.4'
Cl Cl 0.1484 0.1585 'International Tables Vol C Tables 4.2.6.8 and 6.1.1.4'

loop_
_geom_angle_atom_site_label_1
_geom_angle_atom_site_label_2
_geom_angle_atom_site_label_3
_geom_angle_site_symmetry_1
_geom_angle_site_symmetry_3
_geom_angle
_geom_angle_publ_flag
C1 N1 C9 . . 117.23(18) ?
C16 O1 C17 . . 116.36(18) ?
N1 C1 C2 . . 125.8(2) ?
N1 C1 Cl1 . . 115.05(16) ?
C2 C1 Cl1 . . 119.09(17) ?
C3 C2 C1 . . 118.10(19) ?
C3 C2 C16 . . 120.40(18) ?
C1 C2 C16 . . 121.50(19) ?
C2 C3 C4 . . 118.21(18) ?
C2 C3 C10 . . 120.49(18) ?
C4 C3 C10 . . 121.30(18) ?
C5 C4 C9 . . 118.57(19) ?
C5 C4 C3 . . 123.39(19) ?
C9 C4 C3 . . 118.04(19) ?
C6 C5 C4 . . 119.4(2) ?
C6 C5 H5 . . 120.3 ?
C4 C5 H5 . . 120.3 ?
C5 C6 C7 . . 122.4(2) ?
C5 C6 Cl2 . . 119.40(19) ?
C7 C6 Cl2 . . 118.20(17) ?
C8 C7 C6 . . 119.2(2) ?
C8 C7 H7 . . 120.4 ?
C6 C7 H7 . . 120.4 ?
C7 C8 C9 . . 121.1(2) ?
C7 C8 H8 . . 119.5 ?
C9 C8 H8 . . 119.5 ?
N1 C9 C8 . . 118.0(2) ?
N1 C9 C4 . . 122.57(19) ?
C8 C9 C4 . . 119.4(2) ?
C15 C10 C11 . . 118.9(2) ?
C15 C10 C3 . . 120.20(19) ?
C11 C10 C3 . . 120.90(19) ?
C12 C11 C10 . . 120.0(2) ?
C12 C11 H11 . . 120.0 ?
C10 C11 H11 . . 120.0 ?
C13 C12 C11 . . 120.0(2) ?
C13 C12 H12 . . 120.0 ?
C11 C12 H12 . . 120.0 ?
C14 C13 C12 . . 120.6(2) ?
C14 C13 H13 . . 119.7 ?
C12 C13 H13 . . 119.7 ?
C13 C14 C15 . . 120.1(3) ?
C13 C14 H14 . . 120.0 ?
C15 C14 H14 . . 120.0 ?
C10 C15 C14 . . 120.5(2) ?
C10 C15 H15 . . 119.8 ?
C14 C15 H15 . . 119.8 ?
O2 C16 O1 . . 125.1(2) ?
O2 C16 C2 . . 124.8(2) ?
O1 C16 C2 . . 110.14(18) ?
O1 C17 C18 . . 109.4(2) ?
O1 C17 H17A . . 109.8 ?
C18 C17 H17A . . 109.8 ?
O1 C17 H17B . . 109.8 ?
C18 C17 H17B . . 109.8 ?
H17A C17 H17B . . 108.2 ?
C17 C18 H18A . . 109.5 ?
C17 C18 H18B . . 109.5 ?
H18A C18 H18B . . 109.5 ?
C17 C18 H18C . . 109.5 ?
H18A C18 H18C . . 109.5 ?
H18B C18 H18C . . 109.5 ?

loop_
_geom_bond_atom_site_label_1
_geom_bond_atom_site_label_2
_geom_bond_site_symmetry_2
_geom_bond_distance
_geom_bond_publ_flag
Cl1 C1 . 1.732(2) ?
Cl2 C6 . 1.742(2) ?
N1 C1 . 1.292(3) ?
N1 C9 . 1.369(3) ?
O1 C16 . 1.325(3) ?
O1 C17 . 1.448(3) ?
O2 C16 . 1.199(3) ?
C1 C2 . 1.417(3) ?
C2 C3 . 1.382(3) ?
C2 C16 . 1.499(3) ?
C3 C4 . 1.429(3) ?
C3 C10 . 1.488(3) ?
C4 C5 . 1.416(3) ?
C4 C9 . 1.419(3) ?
C5 C6 . 1.361(3) ?
C5 H5 . 0.93 ?
C6 C7 . 1.397(4) ?
C7 C8 . 1.356(4) ?
C7 H7 . 0.93 ?
C8 C9 . 1.407(3) ?
C8 H8 . 0.93 ?
C10 C15 . 1.385(3) ?
C10 C11 . 1.390(3) ?
C11 C12 . 1.389(3) ?
C11 H11 . 0.93 ?
C12 C13 . 1.375(4) ?
C12 H12 . 0.93 ?
C13 C14 . 1.358(4) ?
C13 H13 . 0.93 ?
C14 C15 . 1.389(4) ?
C14 H14 . 0.93 ?
C15 H15 . 0.93 ?
C17 C18 . 1.485(2) ?
C17 H17A . 0.97 ?
C17 H17B . 0.97 ?
C18 H18A . 0.96 ?
C18 H18B . 0.96 ?
C18 H18C . 0.96 ?

loop_
_geom_torsion_atom_site_label_1
_geom_torsion_atom_site_label_2
_geom_torsion_atom_site_label_3
_geom_torsion_atom_site_label_4
_geom_torsion_site_symmetry_1
_geom_torsion_site_symmetry_2
_geom_torsion_site_symmetry_3
_geom_torsion_site_symmetry_4
_geom_torsion
_geom_torsion_publ_flag
C9 N1 C1 C2 . . . . 0.5(3) ?
C9 N1 C1 Cl1 . . . . 178.84(15) ?
N1 C1 C2 C3 . . . . -1.1(3) ?
Cl1 C1 C2 C3 . . . . -179.37(16) ?
N1 C1 C2 C16 . . . . 178.0(2) ?
Cl1 C1 C2 C16 . . . . -0.3(3) ?
C1 C2 C3 C4 . . . . 0.8(3) ?
C16 C2 C3 C4 . . . . -178.25(19) ?
C1 C2 C3 C10 . . . . -178.5(2) ?
C16 C2 C3 C10 . . . . 2.4(3) ?
C2 C3 C4 C5 . . . . 179.40(19) ?
C10 C3 C4 C5 . . . . -1.3(3) ?
C2 C3 C4 C9 . . . . -0.2(3) ?
C10 C3 C4 C9 . . . . 179.14(19) ?
C9 C4 C5 C6 . . . . 1.1(3) ?
C3 C4 C5 C6 . . . . -178.5(2) ?
C4 C5 C6 C7 . . . . -1.7(3) ?
C4 C5 C6 Cl2 . . . . 177.61(16) ?
C5 C6 C7 C8 . . . . 0.7(4) ?
Cl2 C6 C7 C8 . . . . -178.63(18) ?
C6 C7 C8 C9 . . . . 1.0(4) ?
C1 N1 C9 C8 . . . . 179.8(2) ?
C1 N1 C9 C4 . . . . 0.3(3) ?
C7 C8 C9 N1 . . . . 179.0(2) ?
C7 C8 C9 C4 . . . . -1.6(3) ?
C5 C4 C9 N1 . . . . 179.98(19) ?
C3 C4 C9 N1 . . . . -0.4(3) ?
C5 C4 C9 C8 . . . . 0.5(3) ?
C3 C4 C9 C8 . . . . -179.88(19) ?
C2 C3 C10 C15 . . . . -119.8(2) ?
C4 C3 C10 C15 . . . . 60.9(3) ?
C2 C3 C10 C11 . . . . 58.2(3) ?
C4 C3 C10 C11 . . . . -121.1(2) ?
C15 C10 C11 C12 . . . . -0.5(3) ?
C3 C10 C11 C12 . . . . -178.6(2) ?
C10 C11 C12 C13 . . . . 1.0(4) ?
C11 C12 C13 C14 . . . . -0.9(4) ?
C12 C13 C14 C15 . . . . 0.3(4) ?
C11 C10 C15 C14 . . . . -0.1(4) ?
C3 C10 C15 C14 . . . . 178.0(2) ?
C13 C14 C15 C10 . . . . 0.2(4) ?
C17 O1 C16 O2 . . . . 5.6(3) ?
C17 O1 C16 C2 . . . . -173.7(2) ?
C3 C2 C16 O2 . . . . -114.0(3) ?
C1 C2 C16 O2 . . . . 66.9(3) ?
C3 C2 C16 O1 . . . . 65.3(3) ?
C1 C2 C16 O1 . . . . -113.8(2) ?
C16 O1 C17 C18 . . . . 148.7(3) ?

loop_
_cod_related_entry_id
_cod_related_entry_database
_cod_related_entry_code
1 ChemSpider 1363070
